data_4505437
loop_
_publ_author_name
'MacDonald, John C.'
'Luo, Tzy-Jiun M.'
'Palmore, G. Tayhas R.'

_publ_section_title
;
 Supramolecular Behavior of an Isomorphous Series of Five
 Bis(2-methylimidazolium 2,6-dicarboxypyridine) M(II) Complexes
;
_journal_issue 6
_journal_name_full 'Crystal Growth &amp; Design'
_journal_page_first 1203
_journal_paper_doi 10.1021/cg049974j
_journal_volume 4
_journal_year 2004
_chemical_formula_sum 'C44 H40 Cu Mn N12 O16'
_chemical_formula_weight 1111.36
_chemical_name_systematic
; 
 ? 
;
_space_group_IT_number 13
_symmetry_space_group_name_Hall '-P 2yac'
_symmetry_space_group_name_H-M 'P 1 2/n 1'
_atom_sites_solution_hydrogens geom
_atom_sites_solution_primary direct
_atom_sites_solution_secondary difmap
_audit_creation_method SHELXL-97
_cell_angle_alpha 90.00
_cell_angle_beta 116.9050(10)
_cell_angle_gamma 90.00
_cell_formula_units_Z 1
_cell_length_a 11.8819(4)
_cell_length_b 8.2462(3)
_cell_length_c 13.0763(5)
_cell_measurement_temperature 90(2)
_cell_volume 1142.54(7)
_computing_structure_refinement 'SHELXL-97 (Sheldrick, 1997)'
_computing_structure_solution 'SHELXS-97 (Sheldrick, 1990)'
_diffrn_ambient_temperature 90(2)
_diffrn_measured_fraction_theta_full 0.958
_diffrn_measured_fraction_theta_max 0.958
_diffrn_radiation_monochromator graphite
_diffrn_radiation_source 'fine-focus sealed tube'
_diffrn_radiation_type MoK\a
_diffrn_radiation_wavelength 0.71073
_diffrn_reflns_av_R_equivalents 0.0000
_diffrn_reflns_av_sigmaI/netI 0.0141
_diffrn_reflns_limit_h_max 15
_diffrn_reflns_limit_h_min -17
_diffrn_reflns_limit_k_max 12
_diffrn_reflns_limit_k_min 0
_diffrn_reflns_limit_l_max 19
_diffrn_reflns_limit_l_min 0
_diffrn_reflns_number 3646
_diffrn_reflns_theta_full 31.45
_diffrn_reflns_theta_max 31.45
_diffrn_reflns_theta_min 1.93
_exptl_absorpt_coefficient_mu 0.830
_exptl_crystal_density_diffrn 1.615
_exptl_crystal_density_method 'not measured'
_exptl_crystal_F_000 570
_refine_diff_density_max 0.530
_refine_diff_density_min -0.459
_refine_diff_density_rms 0.078
_refine_ls_extinction_method none
_refine_ls_goodness_of_fit_ref 1.061
_refine_ls_hydrogen_treatment mixed
_refine_ls_matrix_type full
_refine_ls_number_parameters 208
_refine_ls_number_reflns 3646
_refine_ls_number_restraints 0
_refine_ls_restrained_S_all 1.061
_refine_ls_R_factor_all 0.0311
_refine_ls_R_factor_gt 0.0292
_refine_ls_shift/su_max 0.002
_refine_ls_shift/su_mean 0.000
_refine_ls_structure_factor_coef Fsqd
_refine_ls_weighting_details 'calc w=1/[\s^2^(Fo^2^)+(0.0617P)^2^+0.5609P] where P=(Fo^2^+2Fc^2^)/3'
_refine_ls_weighting_scheme calc
_refine_ls_wR_factor_gt 0.0942
_refine_ls_wR_factor_ref 0.0959
_reflns_number_gt 3434
_reflns_number_total 3646
_reflns_threshold_expression >2sigma(I)
_cod_data_source_file cg049974jsi20040109_093227.cif
_cod_data_source_block tl37a
_cod_database_code 4505437

loop_
_symmetry_equiv_pos_as_xyz
'x, y, z'
'-x+1/2, y, -z+1/2'
'-x, -y, -z'
'x-1/2, -y, z-1/2'

loop_
_atom_site_label
_atom_site_type_symbol
_atom_site_fract_x
_atom_site_fract_y
_atom_site_fract_z
_atom_site_U_iso_or_equiv
_atom_site_adp_type
_atom_site_occupancy
_atom_site_symmetry_multiplicity
_atom_site_calc_flag
_atom_site_refinement_flags
Cu1 Cu 0.7500 0.70694(3) 0.7500 0.01425(8) Uani 1 2 d S
N1 N 0.88570(10) 0.71355(12) 0.90833(10) 0.01368(19) Uani 1 1 d .
N2 N 0.90919(10) 0.82894(13) 0.54251(9) 0.01407(19) Uani 1 1 d .
H2N H 0.887(2) 0.854(3) 0.5920(18) 0.025(5) Uiso 1 1 d .
N3 N 1.02383(11) 0.72817(13) 0.46871(10) 0.01498(19) Uani 1 1 d .
H3N H 1.076(2) 0.682(3) 0.4641(18) 0.020(5) Uiso 1 1 d .
O1 O 0.88281(9) 0.88117(12) 0.73781(8) 0.01724(18) Uani 1 1 d .
O2 O 1.08365(9) 0.96459(12) 0.84233(9) 0.01848(18) Uani 1 1 d .
O3 O 0.81508(9) 0.52964(12) 0.66297(8) 0.01823(18) Uani 1 1 d .
O4 O 0.76743(9) 0.44687(12) 0.48417(9) 0.01994(19) Uani 1 1 d .
C1 C 0.98871(12) 0.80354(13) 0.93277(11) 0.0139(2) Uani 1 1 d .
C2 C 1.08627(12) 0.81109(15) 1.04402(12) 0.0162(2) Uani 1 1 d .
H2 H 1.159(2) 0.872(3) 1.0581(18) 0.023(5) Uiso 1 1 d .
C3 C 1.07292(12) 0.72508(15) 1.12970(12) 0.0173(2) Uani 1 1 d .
H3 H 1.133(2) 0.726(3) 1.199(2) 0.026(5) Uiso 1 1 d .
C4 C 0.96524(12) 0.63189(15) 1.10264(11) 0.0168(2) Uani 1 1 d .
H4 H 0.958(2) 0.573(3) 1.161(2) 0.030(5) Uiso 1 1 d .
C5 C 0.87282(11) 0.62765(14) 0.98948(11) 0.0143(2) Uani 1 1 d .
C6 C 0.98727(11) 0.89226(14) 0.82996(11) 0.0142(2) Uani 1 1 d .
C7 C 0.74682(12) 0.52604(14) 0.55564(11) 0.0152(2) Uani 1 1 d .
C8 C 1.00846(11) 0.73427(14) 0.56356(10) 0.0130(2) Uani 1 1 d .
C9 C 0.85937(12) 0.88532(15) 0.43057(11) 0.0169(2) Uani 1 1 d .
H9 H 0.7896(19) 0.951(2) 0.4006(17) 0.019(4) Uiso 1 1 d .
C10 C 0.93163(13) 0.82194(17) 0.38435(11) 0.0183(2) Uani 1 1 d .
H10 H 0.927(2) 0.839(3) 0.315(2) 0.028(5) Uiso 1 1 d .
C11 C 1.08610(12) 0.64880(17) 0.67259(11) 0.0188(2) Uani 1 1 d .
H11A H 1.147(2) 0.575(3) 0.6613(19) 0.028(5) Uiso 1 1 d .
H11B H 1.033(2) 0.581(3) 0.692(2) 0.030(5) Uiso 1 1 d .
H11C H 1.130(2) 0.724(3) 0.730(2) 0.032(6) Uiso 1 1 d .

loop_
_atom_site_aniso_label
_atom_site_aniso_U_11
_atom_site_aniso_U_22
_atom_site_aniso_U_33
_atom_site_aniso_U_23
_atom_site_aniso_U_13
_atom_site_aniso_U_12
Cu1 0.01422(11) 0.01659(12) 0.01390(11) 0.000 0.00810(8) 0.000
N1 0.0150(4) 0.0112(4) 0.0194(5) 0.0001(3) 0.0119(4) -0.0003(3)
N2 0.0128(4) 0.0153(4) 0.0159(4) 0.0017(4) 0.0081(4) 0.0023(3)
N3 0.0156(5) 0.0158(4) 0.0162(5) 0.0007(4) 0.0094(4) 0.0029(4)
O1 0.0165(4) 0.0211(4) 0.0169(4) -0.0029(3) 0.0101(3) -0.0040(3)
O2 0.0170(4) 0.0193(4) 0.0227(4) 0.0003(3) 0.0121(3) -0.0048(3)
O3 0.0179(4) 0.0194(4) 0.0205(4) 0.0026(3) 0.0115(3) 0.0020(3)
O4 0.0201(4) 0.0191(4) 0.0255(5) -0.0033(4) 0.0147(4) 0.0034(3)
C1 0.0154(5) 0.0104(4) 0.0204(5) -0.0004(4) 0.0122(4) -0.0004(4)
C2 0.0147(5) 0.0141(5) 0.0221(6) 0.0007(4) 0.0103(4) 0.0003(4)
C3 0.0155(5) 0.0170(5) 0.0195(6) 0.0023(4) 0.0080(5) 0.0020(4)
C4 0.0185(5) 0.0148(5) 0.0205(5) 0.0037(4) 0.0117(4) 0.0020(4)
C5 0.0156(5) 0.0110(4) 0.0210(5) 0.0014(4) 0.0123(4) 0.0007(4)
C6 0.0168(5) 0.0119(5) 0.0185(5) -0.0010(4) 0.0120(4) -0.0010(4)
C7 0.0158(5) 0.0121(5) 0.0223(5) 0.0002(4) 0.0128(4) 0.0001(4)
C8 0.0121(5) 0.0138(5) 0.0145(5) 0.0006(4) 0.0071(4) 0.0003(4)
C9 0.0159(5) 0.0172(5) 0.0172(5) 0.0032(4) 0.0071(4) 0.0026(4)
C10 0.0213(6) 0.0193(5) 0.0152(5) 0.0027(4) 0.0092(5) 0.0032(4)
C11 0.0157(5) 0.0237(6) 0.0164(5) 0.0046(5) 0.0068(4) 0.0050(4)

loop_
_atom_type_symbol
_atom_type_description
_atom_type_scat_dispersion_real
_atom_type_scat_dispersion_imag
_atom_type_scat_source
C C 0.0033 0.0016 'International Tables Vol C Tables 4.2.6.8 and 6.1.1.4'
H H 0.0000 0.0000 'International Tables Vol C Tables 4.2.6.8 and 6.1.1.4'
N N 0.0061 0.0033 'International Tables Vol C Tables 4.2.6.8 and 6.1.1.4'
O O 0.0106 0.0060 'International Tables Vol C Tables 4.2.6.8 and 6.1.1.4'
Mn Mn 0.3368 0.7283 'International Tables Vol C Tables 4.2.6.8 and 6.1.1.4'
Cu Cu 0.3201 1.2651 'International Tables Vol C Tables 4.2.6.8 and 6.1.1.4'

loop_
_geom_angle_atom_site_label_1
_geom_angle_atom_site_label_2
_geom_angle_atom_site_label_3
_geom_angle
_geom_angle_site_symmetry_1
_geom_angle_site_symmetry_3
N1 Cu1 N1 176.82(6) 2_656 .
N1 Cu1 O1 100.34(4) 2_656 .
N1 Cu1 O1 77.54(4) . .
N1 Cu1 O1 77.54(4) 2_656 2_656
N1 Cu1 O1 100.34(4) . 2_656
O1 Cu1 O1 98.12(5) . 2_656
N1 Cu1 O3 77.66(4) 2_656 .
N1 Cu1 O3 104.52(4) . .
O1 Cu1 O3 87.98(4) . .
O1 Cu1 O3 155.13(4) 2_656 .
N1 Cu1 O3 104.52(4) 2_656 2_656
N1 Cu1 O3 77.66(4) . 2_656
O1 Cu1 O3 155.13(4) . 2_656
O1 Cu1 O3 87.98(4) 2_656 2_656
O3 Cu1 O3 96.56(5) . 2_656
C5 N1 C1 121.50(11) . .
C5 N1 Cu1 119.05(8) . .
C1 N1 Cu1 119.44(9) . .
C8 N2 C9 109.20(10) . .
C8 N2 H2N 123.3(15) . .
C9 N2 H2N 127.3(15) . .
C8 N3 C10 109.11(11) . .
C8 N3 H3N 123.9(16) . .
C10 N3 H3N 127.0(16) . .
C6 O1 Cu1 113.60(8) . .
C7 O3 Cu1 113.03(8) . .
N1 C1 C2 120.84(11) . .
N1 C1 C6 114.26(11) . .
C2 C1 C6 124.90(11) . .
C1 C2 C3 118.24(12) . .
C1 C2 H2 118.9(13) . .
C3 C2 H2 122.8(13) . .
C4 C3 C2 120.10(12) . .
C4 C3 H3 120.2(15) . .
C2 C3 H3 119.6(16) . .
C5 C4 C3 118.49(12) . .
C5 C4 H4 122.2(14) . .
C3 C4 H4 119.3(14) . .
N1 C5 C4 120.79(11) . .
N1 C5 C7 113.92(11) . 2_656
C4 C5 C7 125.27(11) . 2_656
O2 C6 O1 127.06(12) . .
O2 C6 C1 118.47(11) . .
O1 C6 C1 114.47(10) . .
O4 C7 O3 126.66(12) . .
O4 C7 C5 117.52(11) . 2_656
O3 C7 C5 115.81(11) . 2_656
N3 C8 N2 108.07(11) . .
N3 C8 C11 126.15(11) . .
N2 C8 C11 125.77(11) . .
C10 C9 N2 106.65(11) . .
C10 C9 H9 132.0(12) . .
N2 C9 H9 121.4(12) . .
C9 C10 N3 106.96(11) . .
C9 C10 H10 129.1(14) . .
N3 C10 H10 123.9(14) . .
C8 C11 H11A 108.8(13) . .
C8 C11 H11B 109.5(14) . .
H11A C11 H11B 107.2(19) . .
C8 C11 H11C 109.8(15) . .
H11A C11 H11C 110(2) . .
H11B C11 H11C 111(2) . .

loop_
_geom_bond_atom_site_label_1
_geom_bond_atom_site_label_2
_geom_bond_distance
_geom_bond_site_symmetry_2
Cu1 N1 1.9667(12) 2_656
Cu1 N1 1.9667(12) .
Cu1 O1 2.1926(9) .
Cu1 O1 2.1926(9) 2_656
Cu1 O3 2.1971(10) .
Cu1 O3 2.1971(10) 2_656
N1 C5 1.3410(15) .
N1 C1 1.3404(15) .
N2 C8 1.3351(15) .
N2 C9 1.3874(16) .
N2 H2N 0.83(2) .
N3 C8 1.3339(15) .
N3 C10 1.3861(17) .
N3 H3N 0.76(2) .
O1 C6 1.2835(15) .
O2 C6 1.2352(15) .
O3 C7 1.2642(16) .
O4 C7 1.2518(15) .
C1 C2 1.3920(18) .
C1 C6 1.5238(17) .
C2 C3 1.3944(18) .
C2 H2 0.94(2) .
C3 C4 1.3939(18) .
C3 H3 0.86(2) .
C4 C5 1.3878(18) .
C4 H4 0.94(2) .
C5 C7 1.5205(17) 2_656
C7 C5 1.5205(17) 2_656
C8 C11 1.4799(17) .
C9 C10 1.3583(18) .
C9 H9 0.92(2) .
C10 H10 0.90(2) .
C11 H11A 1.01(2) .
C11 H11B 0.96(2) .
C11 H11C 0.93(2) .
